data_4304554
loop_
_publ_author_name
'Jason T. Gatlin'
'Zachary L. Mensinger'
'Lev N. Zakharov'
'David MacInnes'
'Darren W. Johnson'

_publ_section_title
;
Facile Synthesis of the Tridecameric Al13 Nanocluster
Al13(\m3-OH)6(\m2-OH)18(H2O)24(NO3)15
;
_journal_name_full 'Inorganic Chemistry'
_journal_page_first 1267
_journal_page_last 1269
_journal_paper_doi 10.1021/ic7020808
_journal_volume 47
_journal_year 2008
_chemical_formula_sum 'Al13 H90 N15 O102'
_chemical_formula_weight 2283.61
_chemical_name_systematic
; 
 ? 
;
_space_group_IT_number 2
_symmetry_cell_setting triclinic
_symmetry_space_group_name_Hall '-P 1'
_symmetry_space_group_name_H-M 'P -1'
_atom_sites_solution_hydrogens geom
_atom_sites_solution_primary direct
_atom_sites_solution_secondary difmap
_audit_creation_method SHELXL-97
_cell_angle_alpha 77.6010(10)
_cell_angle_beta 74.0590(10)
_cell_angle_gamma 87.6480(10)
_cell_formula_units_Z 1
_cell_length_a 12.8256(8)
_cell_length_b 13.1667(8)
_cell_length_c 13.4201(8)
_cell_measurement_reflns_used 8070
_cell_measurement_temperature 153(2)
_cell_measurement_theta_max 28.07
_cell_measurement_theta_min 2.27
_cell_volume 2127.9(2)
_computing_cell_refinement 'Bruker SMART'
_computing_data_collection 'Bruker SMART'
_computing_data_reduction 'Bruker SAINT'
_computing_molecular_graphics 'Bruker SHELXTL'
_computing_publication_material 'Bruker SHELXTL'
_computing_structure_refinement 'SHELXL-97 (Sheldrick, 1997)'
_computing_structure_solution 'SHELXS-97 (Sheldrick, 1990)'
_diffrn_ambient_temperature 153(2)
_diffrn_measured_fraction_theta_full 0.918
_diffrn_measured_fraction_theta_max 0.918
_diffrn_measurement_device_type 'CCD area detector'
_diffrn_measurement_method 'phi and omega scans'
_diffrn_radiation_monochromator graphite
_diffrn_radiation_source 'fine-focus sealed tube'
_diffrn_radiation_type MoK\a
_diffrn_radiation_wavelength 0.71073
_diffrn_reflns_av_R_equivalents 0.0203
_diffrn_reflns_av_sigmaI/netI 0.0335
_diffrn_reflns_limit_h_max 16
_diffrn_reflns_limit_h_min -15
_diffrn_reflns_limit_k_max 16
_diffrn_reflns_limit_k_min -17
_diffrn_reflns_limit_l_max 17
_diffrn_reflns_limit_l_min -17
_diffrn_reflns_number 22455
_diffrn_reflns_theta_full 28.29
_diffrn_reflns_theta_max 28.29
_diffrn_reflns_theta_min 1.58
_exptl_absorpt_coefficient_mu 0.312
_exptl_absorpt_correction_T_max 1.000
_exptl_absorpt_correction_T_min 0.570
_exptl_absorpt_correction_type multi-scan
_exptl_absorpt_process_details SADABS
_exptl_crystal_colour Colorless
_exptl_crystal_density_diffrn 1.785
_exptl_crystal_density_meas 0
_exptl_crystal_density_method 'not measured'
_exptl_crystal_description Block
_exptl_crystal_F_000 1180
_exptl_crystal_size_max 0.31
_exptl_crystal_size_mid 0.18
_exptl_crystal_size_min 0.09
_refine_diff_density_max 0.862
_refine_diff_density_min -0.434
_refine_diff_density_rms 0.074
_refine_ls_extinction_method none
_refine_ls_goodness_of_fit_ref 1.069
_refine_ls_hydrogen_treatment mixed
_refine_ls_matrix_type full
_refine_ls_number_parameters 542
_refine_ls_number_reflns 9682
_refine_ls_number_restraints 26
_refine_ls_restrained_S_all 1.071
_refine_ls_R_factor_all 0.0571
_refine_ls_R_factor_gt 0.0479
_refine_ls_shift/su_max 0.001
_refine_ls_shift/su_mean 0.000
_refine_ls_structure_factor_coef Fsqd
_refine_ls_weighting_details 'calc w=1/[\s^2^(Fo^2^)+(0.0665P)^2^+1.3943P] where P=(Fo^2^+2Fc^2^)/3'
_refine_ls_weighting_scheme calc
_refine_ls_wR_factor_gt 0.1264
_refine_ls_wR_factor_ref 0.1322
_reflns_number_gt 7790
_reflns_number_total 9682
_reflns_threshold_expression >2sigma(I)
_cod_data_source_file ic7020808-file002.cif
_cod_data_source_block jtg27
_cod_depositor_comments
;
The following automatic conversions were performed:
'_symmetry_cell_setting' value 'Triclinic' changed to 'triclinic'
according to '/home/saulius/struct/CIF-dictionaries/cif_core.dic'
dictionary named 'cif_core.dic' version 2.4.1 from 2010-06-29.

Automatic conversion script
Id: cif_fix_enum 1527 2010-12-29 10:47:43Z saulius 
;
_cod_original_formula_sum 'H90 Al13 N15 O102'
_cod_database_code 4304554

loop_
_symmetry_equiv_pos_as_xyz
'x, y, z'
'-x, -y, -z'

loop_
_atom_site_label
_atom_site_type_symbol
_atom_site_fract_x
_atom_site_fract_y
_atom_site_fract_z
_atom_site_U_iso_or_equiv
_atom_site_adp_type
_atom_site_occupancy
_atom_site_symmetry_multiplicity
_atom_site_calc_flag
_atom_site_refinement_flags
_atom_site_disorder_assembly
_atom_site_disorder_group
Al1 Al 0.5000 0.5000 0.0000 0.01411(18) Uani 1 2 d S . .
Al2 Al 0.33548(5) 0.66787(5) -0.01500(5) 0.01435(13) Uani 1 1 d . . .
Al3 Al 0.46971(5) 0.65468(5) 0.13769(5) 0.01480(14) Uani 1 1 d . . .
Al4 Al 0.62895(5) 0.48574(5) 0.15487(5) 0.01457(13) Uani 1 1 d . . .
Al5 Al 0.21123(5) 0.74232(5) 0.21768(5) 0.01823(14) Uani 1 1 d . . .
Al6 Al 0.70175(5) 0.72337(5) 0.18752(5) 0.01908(15) Uani 1 1 d . . .
Al7 Al 0.69485(6) 0.24136(5) 0.26498(5) 0.01941(15) Uani 1 1 d . . .
O1 O 0.38496(12) 0.55683(11) 0.09110(12) 0.0142(3) Uani 1 1 d . . .
O2 O 0.58502(12) 0.58765(11) 0.04002(11) 0.0142(3) Uani 1 1 d D . .
O3 O 0.53862(12) 0.39900(11) 0.10586(12) 0.0146(3) Uani 1 1 d . . .
O4 O 0.43302(12) 0.73946(12) 0.02418(12) 0.0160(3) Uani 1 1 d . . .
O5 O 0.50661(13) 0.54254(12) 0.22958(13) 0.0167(3) Uani 1 1 d . . .
O6 O 0.73164(13) 0.43293(12) 0.05537(13) 0.0173(3) Uani 1 1 d . . .
O7 O 0.22128(13) 0.70034(12) 0.09068(12) 0.0172(3) Uani 1 1 d . . .
O8 O 0.34491(12) 0.68990(12) 0.22995(13) 0.0177(3) Uani 1 1 d . . .
O9 O 0.57278(14) 0.74164(13) 0.15004(13) 0.0202(3) Uani 1 1 d . . .
O10 O 0.71590(13) 0.58683(12) 0.16964(13) 0.0173(3) Uani 1 1 d . . .
O11 O 0.64499(13) 0.37596(12) 0.26161(13) 0.0180(3) Uani 1 1 d . . .
O12 O 0.67440(14) 0.23557(13) 0.13377(13) 0.0201(3) Uani 1 1 d . . .
O13 O 0.07044(14) 0.79769(14) 0.21327(15) 0.0282(4) Uani 1 1 d D . .
O14 O 0.18659(15) 0.78446(14) 0.35008(14) 0.0284(4) Uani 1 1 d D . .
O15 O 0.13746(15) 0.61623(14) 0.30054(14) 0.0291(4) Uani 1 1 d D . .
O16 O 0.26853(15) 0.87785(13) 0.14987(14) 0.0258(4) Uani 1 1 d D . .
O17 O 0.70188(16) 0.86539(14) 0.20512(16) 0.0309(4) Uani 1 1 d D . .
O18 O 0.83700(14) 0.71010(13) 0.22698(15) 0.0271(4) Uani 1 1 d D . .
O19 O 0.78840(15) 0.77667(15) 0.04766(15) 0.0314(4) Uani 1 1 d D . .
O20 O 0.63154(15) 0.68858(14) 0.33559(14) 0.0273(4) Uani 1 1 d D . .
O21 O 0.71538(15) 0.23471(13) 0.40407(13) 0.0251(4) Uani 1 1 d D . .
O22 O 0.74853(15) 0.10265(13) 0.27365(14) 0.0276(4) Uani 1 1 d D . .
O23 O 0.55654(16) 0.17783(14) 0.34039(15) 0.0311(4) Uani 1 1 d D . .
O24 O 0.84274(13) 0.28687(13) 0.20839(14) 0.0240(3) Uani 1 1 d D . .
N1S N -0.00009(16) 0.47452(15) 0.88170(16) 0.0238(4) Uani 1 1 d . . .
N2S N 0.4984(2) 0.98371(16) 0.87776(19) 0.0338(5) Uani 1 1 d . . .
N3S N 0.62810(19) 0.46594(17) 0.51382(16) 0.0298(5) Uani 1 1 d . . .
O1S O 0.09265(14) 0.51276(14) 0.83478(19) 0.0385(5) Uani 1 1 d . . .
O2S O -0.01482(14) 0.37821(13) 0.89594(16) 0.0304(4) Uani 1 1 d . . .
O3S O -0.07522(15) 0.53143(14) 0.91356(16) 0.0362(4) Uani 1 1 d . . .
O4S O 0.5570(3) 0.91681(19) 0.9051(3) 0.0911(12) Uani 1 1 d . . .
O5S O 0.40142(18) 0.96323(16) 0.8852(2) 0.0480(6) Uani 1 1 d . . .
O6S O 0.53398(17) 1.07507(14) 0.8418(2) 0.0472(6) Uani 1 1 d . . .
O7S O 0.6456(3) 0.48871(17) 0.41568(16) 0.0578(7) Uani 1 1 d . . .
O8S O 0.6090(3) 0.53649(18) 0.56280(16) 0.0677(9) Uani 1 1 d . . .
O9S O 0.63015(19) 0.37426(15) 0.56010(15) 0.0408(5) Uani 1 1 d . . .
O10S O 0.7769(4) 0.0328(2) 0.6187(3) 0.1112(16) Uani 1 1 d . . .
H1 H 0.337(2) 0.519(2) 0.143(2) 0.027(7) Uiso 1 1 d . . .
H2 H 0.643(3) 0.629(3) 0.001(4) 0.107(18) Uiso 1 1 d D . .
H3 H 0.496(3) 0.363(3) 0.145(3) 0.041(10) Uiso 1 1 d . . .
H4 H 0.463(3) 0.791(3) -0.008(3) 0.050(11) Uiso 1 1 d . . .
H5 H 0.483(3) 0.528(3) 0.281(3) 0.045(11) Uiso 1 1 d . . .
H6 H 0.787(3) 0.451(3) 0.023(3) 0.046(10) Uiso 1 1 d . . .
H7 H 0.169(3) 0.682(2) 0.093(2) 0.023(8) Uiso 1 1 d . . .
H8 H 0.349(2) 0.676(2) 0.284(2) 0.022(7) Uiso 1 1 d . . .
H9 H 0.552(3) 0.788(3) 0.153(3) 0.027(9) Uiso 1 1 d . . .
H10 H 0.770(3) 0.565(3) 0.166(3) 0.044(10) Uiso 1 1 d . . .
H11 H 0.640(3) 0.393(2) 0.315(3) 0.033(8) Uiso 1 1 d . . .
H12 H 0.659(2) 0.190(2) 0.131(2) 0.022(8) Uiso 1 1 d . . .
H13A H 0.032(4) 0.834(4) 0.267(3) 0.100(17) Uiso 1 1 d D . .
H13B H 0.060(4) 0.831(4) 0.143(2) 0.094(16) Uiso 1 1 d D . .
H14A H 0.187(4) 0.8573(19) 0.361(3) 0.079(14) Uiso 1 1 d D . .
H14B H 0.162(4) 0.736(3) 0.420(2) 0.101(17) Uiso 1 1 d D . .
H15A H 0.165(3) 0.546(2) 0.295(3) 0.078(14) Uiso 1 1 d D . .
H15B H 0.0597(17) 0.605(4) 0.330(3) 0.088(15) Uiso 1 1 d D . .
H16A H 0.243(4) 0.925(3) 0.098(3) 0.081(14) Uiso 1 1 d D . .
H16B H 0.337(2) 0.905(3) 0.148(3) 0.067(12) Uiso 1 1 d D . .
H17A H 0.765(6) 0.874(9) 0.232(9) 0.18(5) Uiso 0.67 1 d PD . .
H17B H 0.654(5) 0.880(6) 0.272(3) 0.09(2) Uiso 0.67 1 d PD . .
H17C H 0.682(4) 0.929(3) 0.163(4) 0.055(16) Uiso 0.67 1 d PD . .
H18A H 0.897(2) 0.676(3) 0.190(3) 0.065(12) Uiso 1 1 d D . .
H18B H 0.859(4) 0.687(4) 0.292(3) 0.12(2) Uiso 1 1 d D . .
H19A H 0.851(3) 0.826(3) 0.026(4) 0.12(2) Uiso 1 1 d D . .
H19B H 0.767(4) 0.744(3) -0.006(3) 0.084(15) Uiso 1 1 d D . .
H20A H 0.567(4) 0.723(5) 0.371(5) 0.18(3) Uiso 1 1 d D . .
H20B H 0.626(3) 0.6205(17) 0.373(3) 0.053(10) Uiso 1 1 d D . .
H21A H 0.771(3) 0.276(3) 0.414(4) 0.079(14) Uiso 1 1 d D . .
H21B H 0.665(3) 0.217(3) 0.472(2) 0.074(13) Uiso 1 1 d D . .
H22A H 0.763(4) 0.065(4) 0.339(3) 0.101(17) Uiso 1 1 d D . .
H22B H 0.805(3) 0.087(3) 0.213(2) 0.067(12) Uiso 1 1 d D . .
H23A H 0.487(3) 0.209(5) 0.368(5) 0.16(3) Uiso 1 1 d D . .
H23B H 0.545(4) 0.1035(17) 0.345(4) 0.097(16) Uiso 1 1 d D . .
H24A H 0.900(3) 0.239(3) 0.194(3) 0.080(14) Uiso 1 1 d D . .
H24B H 0.867(3) 0.3584(16) 0.185(3) 0.051(10) Uiso 1 1 d D . .

loop_
_atom_site_aniso_label
_atom_site_aniso_U_11
_atom_site_aniso_U_22
_atom_site_aniso_U_33
_atom_site_aniso_U_23
_atom_site_aniso_U_13
_atom_site_aniso_U_12
Al1 0.0125(4) 0.0145(4) 0.0161(4) -0.0045(3) -0.0041(3) 0.0002(3)
Al2 0.0130(3) 0.0138(3) 0.0166(3) -0.0031(2) -0.0048(2) 0.0000(2)
Al3 0.0125(3) 0.0155(3) 0.0173(3) -0.0051(2) -0.0044(2) 0.0004(2)
Al4 0.0129(3) 0.0149(3) 0.0169(3) -0.0047(2) -0.0046(2) 0.0005(2)
Al5 0.0152(3) 0.0196(3) 0.0203(3) -0.0058(2) -0.0046(2) 0.0025(2)
Al6 0.0152(3) 0.0188(3) 0.0253(3) -0.0064(3) -0.0072(3) -0.0019(2)
Al7 0.0226(3) 0.0166(3) 0.0192(3) -0.0010(2) -0.0077(3) -0.0020(2)
O1 0.0122(7) 0.0141(7) 0.0159(7) -0.0033(5) -0.0027(6) -0.0009(5)
O2 0.0112(7) 0.0158(7) 0.0156(7) -0.0049(5) -0.0023(5) -0.0013(5)
O3 0.0123(7) 0.0143(7) 0.0166(7) -0.0029(6) -0.0026(6) -0.0027(6)
O4 0.0153(7) 0.0137(7) 0.0186(7) -0.0023(6) -0.0044(6) -0.0016(6)
O5 0.0167(8) 0.0181(7) 0.0157(8) -0.0046(6) -0.0045(6) 0.0021(6)
O6 0.0129(8) 0.0175(7) 0.0210(8) -0.0037(6) -0.0040(6) -0.0034(6)
O7 0.0117(8) 0.0196(8) 0.0204(8) -0.0058(6) -0.0031(6) -0.0013(6)
O8 0.0167(8) 0.0205(8) 0.0169(8) -0.0055(6) -0.0050(6) 0.0025(6)
O9 0.0205(8) 0.0142(8) 0.0293(9) -0.0070(7) -0.0105(7) 0.0006(6)
O10 0.0119(7) 0.0174(7) 0.0247(8) -0.0073(6) -0.0067(6) 0.0020(6)
O11 0.0193(8) 0.0204(8) 0.0158(7) -0.0047(6) -0.0064(6) 0.0000(6)
O12 0.0256(9) 0.0146(8) 0.0217(8) -0.0018(6) -0.0102(7) -0.0027(6)
O13 0.0199(9) 0.0371(10) 0.0323(10) -0.0172(8) -0.0087(7) 0.0092(7)
O14 0.0301(10) 0.0322(9) 0.0238(9) -0.0103(7) -0.0062(7) 0.0058(7)
O15 0.0224(9) 0.0279(9) 0.0309(9) -0.0002(7) -0.0014(7) -0.0042(7)
O16 0.0318(10) 0.0178(8) 0.0279(9) -0.0029(7) -0.0098(7) -0.0005(7)
O17 0.0298(10) 0.0223(9) 0.0462(11) -0.0110(8) -0.0167(9) -0.0009(7)
O18 0.0197(9) 0.0273(9) 0.0405(10) -0.0124(8) -0.0141(8) 0.0003(7)
O19 0.0225(9) 0.0354(10) 0.0313(9) 0.0016(8) -0.0045(7) -0.0085(7)
O20 0.0300(10) 0.0305(9) 0.0235(8) -0.0085(7) -0.0085(7) -0.0009(7)
O21 0.0308(9) 0.0251(8) 0.0197(8) -0.0028(6) -0.0088(7) -0.0006(7)
O22 0.0376(10) 0.0188(8) 0.0238(9) -0.0007(7) -0.0069(8) -0.0014(7)
O23 0.0328(10) 0.0279(9) 0.0289(9) -0.0011(7) -0.0043(8) -0.0130(8)
O24 0.0188(8) 0.0195(8) 0.0325(9) -0.0024(7) -0.0072(7) -0.0014(6)
N1S 0.0170(10) 0.0227(10) 0.0316(11) -0.0043(8) -0.0071(8) -0.0011(7)
N2S 0.0406(14) 0.0184(10) 0.0422(13) -0.0021(9) -0.0135(11) -0.0053(9)
N3S 0.0359(12) 0.0313(11) 0.0194(10) -0.0044(8) -0.0034(9) -0.0010(9)
O1S 0.0148(8) 0.0226(9) 0.0736(15) -0.0078(9) -0.0064(9) -0.0018(7)
O2S 0.0208(9) 0.0209(8) 0.0493(11) -0.0084(8) -0.0078(8) -0.0038(7)
O3S 0.0225(9) 0.0271(9) 0.0482(12) -0.0066(8) 0.0067(8) 0.0027(7)
O4S 0.0725(19) 0.0303(12) 0.173(3) 0.0307(16) -0.076(2) -0.0124(12)
O5S 0.0378(12) 0.0277(10) 0.0734(16) -0.0058(10) -0.0086(11) -0.0129(9)
O6S 0.0329(11) 0.0143(8) 0.0903(18) -0.0043(10) -0.0143(11) -0.0047(8)
O7S 0.122(2) 0.0331(11) 0.0211(10) -0.0047(8) -0.0236(12) -0.0018(13)
O8S 0.128(3) 0.0358(12) 0.0214(10) -0.0069(9) 0.0094(12) 0.0084(14)
O9S 0.0642(14) 0.0336(10) 0.0225(9) -0.0042(8) -0.0105(9) 0.0075(10)
O10S 0.236(5) 0.0402(15) 0.090(2) -0.0330(16) -0.087(3) 0.028(2)

loop_
_atom_type_symbol
_atom_type_description
_atom_type_scat_dispersion_real
_atom_type_scat_dispersion_imag
_atom_type_scat_source
H H 0.0000 0.0000 'International Tables Vol C Tables 4.2.6.8 and 6.1.1.4'
N N 0.0061 0.0033 'International Tables Vol C Tables 4.2.6.8 and 6.1.1.4'
O O 0.0106 0.0060 'International Tables Vol C Tables 4.2.6.8 and 6.1.1.4'
Al Al 0.0645 0.0514 'International Tables Vol C Tables 4.2.6.8 and 6.1.1.4'

loop_
_geom_angle_atom_site_label_1
_geom_angle_atom_site_label_2
_geom_angle_atom_site_label_3
_geom_angle
_geom_angle_site_symmetry_1
_geom_angle_site_symmetry_3
_geom_angle_publ_flag
O2 Al1 O2 180.0 . 2_665 ?
O2 Al1 O1 83.27(6) . . ?
O2 Al1 O1 96.73(6) 2_665 . ?
O2 Al1 O1 96.73(6) . 2_665 ?
O2 Al1 O1 83.27(6) 2_665 2_665 ?
O1 Al1 O1 180.0 . 2_665 ?
O2 Al1 O3 96.99(6) . 2_665 ?
O2 Al1 O3 83.01(6) 2_665 2_665 ?
O1 Al1 O3 83.14(6) . 2_665 ?
O1 Al1 O3 96.86(6) 2_665 2_665 ?
O2 Al1 O3 83.01(6) . . ?
O2 Al1 O3 96.99(6) 2_665 . ?
O1 Al1 O3 96.86(6) . . ?
O1 Al1 O3 83.14(6) 2_665 . ?
O3 Al1 O3 180.0 2_665 . ?
O2 Al1 Al4 41.82(5) . . ?
O2 Al1 Al4 138.18(5) 2_665 . ?
O1 Al1 Al4 89.80(5) . . ?
O1 Al1 Al4 90.21(5) 2_665 . ?
O3 Al1 Al4 138.81(5) 2_665 . ?
O3 Al1 Al4 41.19(5) . . ?
O2 Al1 Al4 138.18(5) . 2_665 ?
O2 Al1 Al4 41.82(5) 2_665 2_665 ?
O1 Al1 Al4 90.20(5) . 2_665 ?
O1 Al1 Al4 89.79(5) 2_665 2_665 ?
O3 Al1 Al4 41.19(5) 2_665 2_665 ?
O3 Al1 Al4 138.81(5) . 2_665 ?
Al4 Al1 Al4 180.0 . 2_665 ?
O2 Al1 Al3 138.62(5) . 2_665 ?
O2 Al1 Al3 41.38(5) 2_665 2_665 ?
O1 Al1 Al3 138.11(5) . 2_665 ?
O1 Al1 Al3 41.89(5) 2_665 2_665 ?
O3 Al1 Al3 90.20(5) 2_665 2_665 ?
O3 Al1 Al3 89.80(5) . 2_665 ?
Al4 Al1 Al3 119.963(17) . 2_665 ?
Al4 Al1 Al3 60.037(17) 2_665 2_665 ?
O2 Al1 Al3 41.38(5) . . ?
O2 Al1 Al3 138.62(5) 2_665 . ?
O1 Al1 Al3 41.89(5) . . ?
O1 Al1 Al3 138.11(5) 2_665 . ?
O3 Al1 Al3 89.80(5) 2_665 . ?
O3 Al1 Al3 90.20(5) . . ?
Al4 Al1 Al3 60.037(17) . . ?
Al4 Al1 Al3 119.964(17) 2_665 . ?
Al3 Al1 Al3 180.00(2) 2_665 . ?
O12 Al2 O4 98.17(8) 2_665 . ?
O12 Al2 O7 103.20(8) 2_665 . ?
O4 Al2 O7 91.80(8) . . ?
O12 Al2 O6 90.84(8) 2_665 2_665 ?
O4 Al2 O6 163.36(8) . 2_665 ?
O7 Al2 O6 99.76(8) . 2_665 ?
O12 Al2 O1 165.14(8) 2_665 . ?
O4 Al2 O1 77.33(7) . . ?
O7 Al2 O1 91.17(7) . . ?
O6 Al2 O1 90.41(7) 2_665 . ?
O12 Al2 O3 89.81(7) 2_665 2_665 ?
O4 Al2 O3 89.47(7) . 2_665 ?
O7 Al2 O3 166.59(7) . 2_665 ?
O6 Al2 O3 76.53(7) 2_665 2_665 ?
O1 Al2 O3 76.09(6) . 2_665 ?
O12 Al2 Al4 85.39(6) 2_665 2_665 ?
O4 Al2 Al4 130.80(6) . 2_665 ?
O7 Al2 Al4 135.38(6) . 2_665 ?
O6 Al2 Al4 35.76(5) 2_665 2_665 ?
O1 Al2 Al4 87.00(5) . 2_665 ?
O3 Al2 Al4 41.34(4) 2_665 2_665 ?
O12 Al2 Al3 133.82(6) 2_665 . ?
O4 Al2 Al3 35.84(5) . . ?
O7 Al2 Al3 86.55(6) . . ?
O6 Al2 Al3 132.45(6) 2_665 . ?
O1 Al2 Al3 42.12(4) . . ?
O3 Al2 Al3 86.69(5) 2_665 . ?
Al4 Al2 Al3 118.83(3) 2_665 . ?
O5 Al3 O8 97.76(8) . . ?
O5 Al3 O4 164.18(8) . . ?
O8 Al3 O4 90.72(7) . . ?
O5 Al3 O9 93.34(8) . . ?
O8 Al3 O9 102.40(8) . . ?
O4 Al3 O9 97.87(8) . . ?
O5 Al3 O2 77.62(7) . . ?
O8 Al3 O2 166.88(7) . . ?
O4 Al3 O2 91.15(7) . . ?
O9 Al3 O2 90.21(7) . . ?
O5 Al3 O1 89.00(7) . . ?
O8 Al3 O1 91.04(7) . . ?
O4 Al3 O1 77.46(7) . . ?
O9 Al3 O1 165.90(8) . . ?
O2 Al3 O1 76.71(6) . . ?
O5 Al3 Al4 36.19(5) . . ?
O8 Al3 Al4 133.90(6) . . ?
O4 Al3 Al4 133.24(6) . . ?
O9 Al3 Al4 86.65(6) . . ?
O2 Al3 Al4 42.15(4) . . ?
O1 Al3 Al4 87.06(5) . . ?
O5 Al3 Al1 81.77(5) . . ?
O8 Al3 Al1 129.46(6) . . ?
O4 Al3 Al1 82.53(5) . . ?
O9 Al3 Al1 128.13(6) . . ?
O2 Al3 Al1 38.15(4) . . ?
O1 Al3 Al1 38.55(4) . . ?
Al4 Al3 Al1 59.743(17) . . ?
O5 Al3 Al2 131.29(6) . . ?
O8 Al3 Al2 85.72(6) . . ?
O4 Al3 Al2 35.80(5) . . ?
O9 Al3 Al2 133.55(6) . . ?
O2 Al3 Al2 88.22(5) . . ?
O1 Al3 Al2 42.30(4) . . ?
Al4 Al3 Al2 120.20(3) . . ?
Al1 Al3 Al2 60.467(17) . . ?
O6 Al4 O5 165.52(8) . . ?
O6 Al4 O10 97.29(8) . . ?
O5 Al4 O10 91.13(7) . . ?
O6 Al4 O11 91.31(7) . . ?
O5 Al4 O11 98.60(8) . . ?
O10 Al4 O11 101.25(8) . . ?
O6 Al4 O3 78.40(7) . . ?
O5 Al4 O3 90.70(7) . . ?
O10 Al4 O3 166.47(8) . . ?
O11 Al4 O3 91.73(7) . . ?
O6 Al4 O2 90.53(7) . . ?
O5 Al4 O2 77.66(7) . . ?
O10 Al4 O2 90.05(7) . . ?
O11 Al4 O2 168.22(7) . . ?
O3 Al4 O2 77.25(6) . . ?
O6 Al4 Al1 83.29(5) . . ?
O5 Al4 Al1 82.25(5) . . ?
O10 Al4 Al1 128.41(6) . . ?
O11 Al4 Al1 130.34(6) . . ?
O3 Al4 Al1 38.77(4) . . ?
O2 Al4 Al1 38.48(4) . . ?
O6 Al4 Al3 132.60(6) . . ?
O5 Al4 Al3 36.31(5) . . ?
O10 Al4 Al3 85.04(5) . . ?
O11 Al4 Al3 134.89(6) . . ?
O3 Al4 Al3 88.52(5) . . ?
O2 Al4 Al3 42.07(4) . . ?
Al1 Al4 Al3 60.220(17) . . ?
O6 Al4 Al2 36.35(5) . 2_665 ?
O5 Al4 Al2 133.32(6) . 2_665 ?
O10 Al4 Al2 133.52(6) . 2_665 ?
O11 Al4 Al2 86.70(6) . 2_665 ?
O3 Al4 Al2 42.64(5) . 2_665 ?
O2 Al4 Al2 87.90(5) . 2_665 ?
Al1 Al4 Al2 60.716(17) . 2_665 ?
Al3 Al4 Al2 120.92(3) . 2_665 ?
O8 Al5 O7 94.69(8) . . ?
O8 Al5 O16 93.48(8) . . ?
O7 Al5 O16 94.35(8) . . ?
O8 Al5 O15 92.03(8) . . ?
O7 Al5 O15 92.07(8) . . ?
O16 Al5 O15 171.17(9) . . ?
O8 Al5 O14 90.09(8) . . ?
O7 Al5 O14 174.67(8) . . ?
O16 Al5 O14 87.72(8) . . ?
O15 Al5 O14 85.38(9) . . ?
O8 Al5 O13 176.70(8) . . ?
O7 Al5 O13 88.52(8) . . ?
O16 Al5 O13 87.00(8) . . ?
O15 Al5 O13 87.11(9) . . ?
O14 Al5 O13 86.67(8) . . ?
O9 Al6 O10 93.71(8) . . ?
O9 Al6 O19 93.85(8) . . ?
O10 Al6 O19 92.68(8) . . ?
O9 Al6 O20 93.65(8) . . ?
O10 Al6 O20 95.49(8) . . ?
O19 Al6 O20 168.53(9) . . ?
O9 Al6 O17 91.53(8) . . ?
O10 Al6 O17 174.46(8) . . ?
O19 Al6 O17 85.17(9) . . ?
O20 Al6 O17 85.96(9) . . ?
O9 Al6 O18 177.69(8) . . ?
O10 Al6 O18 88.58(8) . . ?
O19 Al6 O18 85.78(8) . . ?
O20 Al6 O18 86.38(8) . . ?
O17 Al6 O18 86.17(8) . . ?
O11 Al7 O12 94.33(8) . . ?
O11 Al7 O24 92.91(7) . . ?
O12 Al7 O24 94.74(8) . . ?
O11 Al7 O23 94.27(8) . . ?
O12 Al7 O23 92.47(8) . . ?
O24 Al7 O23 169.41(9) . . ?
O11 Al7 O22 177.52(8) . . ?
O12 Al7 O22 88.10(8) . . ?
O24 Al7 O22 86.43(8) . . ?
O23 Al7 O22 86.07(9) . . ?
O11 Al7 O21 90.11(8) . . ?
O12 Al7 O21 175.18(8) . . ?
O24 Al7 O21 86.89(8) . . ?
O23 Al7 O21 85.32(8) . . ?
O22 Al7 O21 87.48(8) . . ?
Al1 O1 Al3 99.56(7) . . ?
Al1 O1 Al2 100.60(7) . . ?
Al3 O1 Al2 95.58(7) . . ?
Al1 O1 H1 123.2(19) . . ?
Al3 O1 H1 113.2(19) . . ?
Al2 O1 H1 119.7(19) . . ?
Al1 O2 Al3 100.46(7) . . ?
Al1 O2 Al4 99.70(7) . . ?
Al3 O2 Al4 95.78(7) . . ?
Al1 O2 H2 130(3) . . ?
Al3 O2 H2 116(3) . . ?
Al4 O2 H2 109(3) . . ?
Al1 O3 Al4 100.04(7) . . ?
Al1 O3 Al2 100.16(7) . 2_665 ?
Al4 O3 Al2 96.02(7) . 2_665 ?
Al1 O3 H3 119(3) . . ?
Al4 O3 H3 121(3) . . ?
Al2 O3 H3 116(3) 2_665 . ?
Al2 O4 Al3 108.35(8) . . ?
Al2 O4 H4 126(3) . . ?
Al3 O4 H4 124(3) . . ?
Al4 O5 Al3 107.50(9) . . ?
Al4 O5 H5 126(3) . . ?
Al3 O5 H5 126(3) . . ?
Al4 O6 Al2 107.89(9) . 2_665 ?
Al4 O6 H6 133(3) . . ?
Al2 O6 H6 118(3) 2_665 . ?
Al2 O7 Al5 133.89(10) . . ?
Al2 O7 H7 116(2) . . ?
Al5 O7 H7 108(2) . . ?
Al3 O8 Al5 135.32(10) . . ?
Al3 O8 H8 111(2) . . ?
Al5 O8 H8 114(2) . . ?
Al3 O9 Al6 135.40(10) . . ?
Al3 O9 H9 109(3) . . ?
Al6 O9 H9 114(3) . . ?
Al4 O10 Al6 137.19(10) . . ?
Al4 O10 H10 107(3) . . ?
Al6 O10 H10 116(3) . . ?
Al4 O11 Al7 134.31(10) . . ?
Al4 O11 H11 113(2) . . ?
Al7 O11 H11 112(2) . . ?
Al2 O12 Al7 135.38(10) 2_665 . ?
Al2 O12 H12 110(3) 2_665 . ?
Al7 O12 H12 114(3) . . ?
Al5 O13 H13A 119(3) . . ?
Al5 O13 H13B 118(3) . . ?
H13A O13 H13B 111(4) . . ?
Al5 O14 H14A 127(3) . . ?
Al5 O14 H14B 123(3) . . ?
H14A O14 H14B 109(4) . . ?
Al5 O15 H15A 124(3) . . ?
Al5 O15 H15B 127(3) . . ?
H15A O15 H15B 104(4) . . ?
Al5 O16 H16A 126(3) . . ?
Al5 O16 H16B 127(2) . . ?
H16A O16 H16B 106(4) . . ?
Al6 O17 H17A 107(7) . . ?
Al6 O17 H17B 117(4) . . ?
H17A O17 H17B 88(7) . . ?
Al6 O17 H17C 130(3) . . ?
H17A O17 H17C 113(7) . . ?
H17B O17 H17C 93(5) . . ?
Al6 O18 H18A 121(2) . . ?
Al6 O18 H18B 137(3) . . ?
H18A O18 H18B 90(4) . . ?
Al6 O19 H19A 128(3) . . ?
Al6 O19 H19B 111(3) . . ?
H19A O19 H19B 121(4) . . ?
Al6 O20 H20A 125(5) . . ?
Al6 O20 H20B 121(2) . . ?
H20A O20 H20B 106(5) . . ?
Al7 O21 H21A 121(3) . . ?
Al7 O21 H21B 130(3) . . ?
H21A O21 H21B 105(4) . . ?
Al7 O22 H22A 120(3) . . ?
Al7 O22 H22B 119(2) . . ?
H22A O22 H22B 110(4) . . ?
Al7 O23 H23A 131(4) . . ?
Al7 O23 H23B 119(3) . . ?
H23A O23 H23B 109(5) . . ?
Al7 O24 H24A 122(3) . . ?
Al7 O24 H24B 125(2) . . ?
H24A O24 H24B 113(3) . . ?
O3S N1S O1S 119.9(2) . . ?
O3S N1S O2S 121.1(2) . . ?
O1S N1S O2S 119.01(19) . . ?
O4S N2S O6S 119.7(3) . . ?
O4S N2S O5S 120.7(2) . . ?
O6S N2S O5S 119.6(2) . . ?
O8S N3S O9S 121.3(2) . . ?
O8S N3S O7S 118.4(2) . . ?
O9S N3S O7S 120.2(2) . . ?

loop_
_geom_bond_atom_site_label_1
_geom_bond_atom_site_label_2
_geom_bond_distance
_geom_bond_site_symmetry_2
_geom_bond_publ_flag
Al1 O2 1.8710(14) . ?
Al1 O2 1.8710(14) 2_665 ?
Al1 O1 1.8823(14) . ?
Al1 O1 1.8823(14) 2_665 ?
Al1 O3 1.8850(15) 2_665 ?
Al1 O3 1.8850(15) . ?
Al1 Al4 2.9640(6) . ?
Al1 Al4 2.9640(6) 2_665 ?
Al1 Al3 2.9782(6) 2_665 ?
Al1 Al3 2.9782(6) . ?
Al2 O12 1.8440(17) 2_665 ?
Al2 O4 1.8442(16) . ?
Al2 O7 1.8459(17) . ?
Al2 O6 1.8588(16) 2_665 ?
Al2 O1 2.0233(16) . ?
Al2 O3 2.0328(16) 2_665 ?
Al2 Al4 2.9843(9) 2_665 ?
Al2 Al3 2.9923(9) . ?
Al3 O5 1.8456(17) . ?
Al3 O8 1.8459(17) . ?
Al3 O4 1.8461(16) . ?
Al3 O9 1.8472(17) . ?
Al3 O2 2.0022(16) . ?
Al3 O1 2.0166(16) . ?
Al3 Al4 2.9728(9) . ?
Al4 O6 1.8327(17) . ?
Al4 O5 1.8407(17) . ?
Al4 O10 1.8469(16) . ?
Al4 O11 1.8525(16) . ?
Al4 O3 1.9822(16) . ?
Al4 O2 2.0051(16) . ?
Al4 Al2 2.9843(9) 2_665 ?
Al5 O8 1.8581(17) . ?
Al5 O7 1.8722(17) . ?
Al5 O16 1.8961(18) . ?
Al5 O15 1.9095(19) . ?
Al5 O14 1.9146(18) . ?
Al5 O13 1.9306(18) . ?
Al6 O9 1.8492(18) . ?
Al6 O10 1.8593(17) . ?
Al6 O19 1.898(2) . ?
Al6 O20 1.9051(19) . ?
Al6 O17 1.9346(19) . ?
Al6 O18 1.9390(18) . ?
Al7 O11 1.8548(17) . ?
Al7 O12 1.8676(18) . ?
Al7 O24 1.9079(18) . ?
Al7 O23 1.909(2) . ?
Al7 O22 1.9165(18) . ?
Al7 O21 1.9389(18) . ?
O1 H1 0.87(3) . ?
O2 H2 0.903(19) . ?
O3 Al2 2.0328(16) 2_665 ?
O3 H3 0.74(4) . ?
O4 H4 0.78(4) . ?
O5 H5 0.66(4) . ?
O6 Al2 1.8588(16) 2_665 ?
O6 H6 0.74(4) . ?
O7 H7 0.71(3) . ?
O8 H8 0.73(3) . ?
O9 H9 0.66(3) . ?
O10 H10 0.73(4) . ?
O11 H11 0.78(3) . ?
O12 Al2 1.8440(17) 2_665 ?
O12 H12 0.66(3) . ?
O13 H13A 0.961(19) . ?
O13 H13B 0.989(19) . ?
O14 H14A 1.003(19) . ?
O14 H14B 0.989(19) . ?
O15 H15A 0.992(19) . ?
O15 H15B 0.972(19) . ?
O16 H16A 0.954(19) . ?
O16 H16B 0.961(19) . ?
O17 H17A 1.00(2) . ?
O17 H17B 0.99(2) . ?
O17 H17C 0.977(19) . ?
O18 H18A 0.951(19) . ?
O18 H18B 0.980(19) . ?
O19 H19A 0.98(2) . ?
O19 H19B 1.013(19) . ?
O20 H20A 0.98(2) . ?
O20 H20B 0.926(18) . ?
O21 H21A 0.965(19) . ?
O21 H21B 0.952(19) . ?
O22 H22A 0.977(19) . ?
O22 H22B 0.983(19) . ?
O23 H23A 0.98(2) . ?
O23 H23B 0.983(19) . ?
O24 H24A 0.957(19) . ?
O24 H24B 0.964(18) . ?
N1S O3S 1.235(3) . ?
N1S O1S 1.252(3) . ?
N1S O2S 1.255(3) . ?
N2S O4S 1.197(3) . ?
N2S O6S 1.250(3) . ?
N2S O5S 1.256(3) . ?
N3S O8S 1.229(3) . ?
N3S O9S 1.236(3) . ?
N3S O7S 1.244(3) . ?

loop_
_geom_hbond_atom_site_label_D
_geom_hbond_atom_site_label_H
_geom_hbond_atom_site_label_A
_geom_hbond_distance_DH
_geom_hbond_distance_HA
_geom_hbond_distance_DA
_geom_hbond_angle_DHA
_geom_hbond_site_symmetry_A
O4 H4 O4S 0.78(4) 2.03(4) 2.800(3) 174(4) 1_554
O5 H5 O8S 0.66(4) 2.11(4) 2.767(3) 169(4) 2_666
O6 H6 O3S 0.74(4) 2.11(4) 2.838(2) 166(4) 1_654
O7 H7 O2S 0.71(3) 2.12(3) 2.828(2) 177(3) 2_566
O8 H8 O9S 0.73(3) 2.14(3) 2.864(3) 175(3) 2_666
O9 H9 O6S 0.66(3) 2.08(3) 2.733(3) 172(4) 2_676
O10 H10 O1S 0.73(4) 2.00(4) 2.728(2) 172(4) 2_666
O11 H11 O7S 0.78(3) 2.05(3) 2.794(3) 159(3) .
O12 H12 O5S 0.66(3) 2.26(3) 2.915(3) 176(3) 2_666
O14 H14A O10S 1.003(19) 1.64(2) 2.611(3) 163(4) 2_666
O16 H16B O6S 0.961(19) 1.73(2) 2.670(3) 167(4) 2_676
O17 H17C O5S 0.977(19) 1.85(3) 2.789(3) 160(5) 2_676
O18 H18A O2S 0.951(19) 1.849(19) 2.795(3) 173(4) 2_666
O20 H20B O7S 0.926(18) 1.74(2) 2.639(3) 165(4) .
O24 H24B O1S 0.964(18) 1.736(19) 2.691(2) 170(3) 2_666
